data_4301719
loop_
_publ_author_name
'Xiao-Yan Tang'
'Rong-Xin Yuan'
'Zhi-Gang Ren'
'Hong-Xi Li'
'Yong Zhang'
'Jian-Ping Lang'

_publ_contact_author_address
;         
College of Chemistry, Chemical Engineering and Materials Science 
Suzhou University, Suzhou 215123, Jiangsu, 
P. R. China
;
_publ_contact_author_email jplang@suda.edu.cn
_publ_contact_author_fax 86-512-65880089
_publ_contact_author_name 'Jian-Ping Lang'
_publ_contact_author_phone 86-512-65882865
_publ_section_title
;
Interactions of a Cationic Mercury(II) Thiolate Complex
[Hg(Tab)2](PF6)2 with N-Donor Ligands
;
_journal_name_full 'Inorganic Chemistry'
_journal_page_first 2639
_journal_page_last 2651
_journal_paper_doi 10.1021/ic8021744
_journal_volume 48
_journal_year 2009
_chemical_formula_moiety ' C28 H36 Hg N4 S2, 2(F6 P)'
_chemical_formula_sum 'C28 H36 F12 Hg N4 P2 S2'
_chemical_formula_weight 983.28
_chemical_name_systematic
; 
 ? 
;
_space_group_IT_number 13
_symmetry_cell_setting monoclinic
_symmetry_space_group_name_Hall '-P 2yc'
_symmetry_space_group_name_H-M 'P 1 2/c 1'
_atom_sites_solution_hydrogens geom
_atom_sites_solution_primary direct
_atom_sites_solution_secondary difmap
_cell_angle_alpha 90.00
_cell_angle_beta 112.53(3)
_cell_angle_gamma 90.00
_cell_formula_units_Z 2
_cell_length_a 17.929(4)
_cell_length_b 6.0177(12)
_cell_length_c 17.734(4)
_cell_measurement_reflns_used 7070
_cell_measurement_temperature 153(2)
_cell_measurement_theta_max 25.3
_cell_measurement_theta_min 3.15
_cell_volume 1767.3(8)
_computing_cell_refinement 'CrystalClear, Ver. 1.30 (Rigaku/MSC, 2001)'
_computing_data_collection 'CrystalClear, Ver. 1.30 (Rigaku/MSC, 2001)'
_computing_data_reduction 'CrystalStructure, Ver. 3.60 (Rigaku/MSC, 2004)'
_computing_molecular_graphics 'SHELXL-97 (Sheldrick, 1997)'
_computing_publication_material 'SHELXL-97 (Sheldrick, 1997)'
_computing_structure_refinement 'SHELXL-97 (Sheldrick, 1997)'
_computing_structure_solution 'SHELXS-97 (Sheldrick, 1990)'
_diffrn_ambient_temperature 153(2)
_diffrn_measured_fraction_theta_full 0.975
_diffrn_measured_fraction_theta_max 0.975
_diffrn_measurement_device_type 'Rigaku Mercury'
_diffrn_measurement_method \w
_diffrn_radiation_monochromator graphite
_diffrn_radiation_source 'fine-focus sealed tube'
_diffrn_radiation_type MoK\a
_diffrn_radiation_wavelength 0.71073
_diffrn_reflns_av_R_equivalents 0.1598
_diffrn_reflns_av_sigmaI/netI 0.0855
_diffrn_reflns_limit_h_max 21
_diffrn_reflns_limit_h_min -21
_diffrn_reflns_limit_k_max 7
_diffrn_reflns_limit_k_min -7
_diffrn_reflns_limit_l_max 21
_diffrn_reflns_limit_l_min -21
_diffrn_reflns_number 15739
_diffrn_reflns_theta_full 25.54
_diffrn_reflns_theta_max 25.54
_diffrn_reflns_theta_min 3.17
_diffrn_standards_decay_% 0
_diffrn_standards_interval_count 0
_diffrn_standards_interval_time 0
_diffrn_standards_number 0
_exptl_absorpt_coefficient_mu 4.654
_exptl_absorpt_correction_T_max 0.9110
_exptl_absorpt_correction_T_min 0.2388
_exptl_absorpt_correction_type multi-scan
_exptl_absorpt_process_details 'Jacobson, R. (1998) Private communication to Rigaku Company.'
_exptl_crystal_colour colorless
_exptl_crystal_density_diffrn 1.848
_exptl_crystal_density_method 'not measured'
_exptl_crystal_description platelet
_exptl_crystal_F_000 964
_exptl_crystal_size_max 0.33
_exptl_crystal_size_mid 0.30
_exptl_crystal_size_min 0.02
_refine_diff_density_max 1.321
_refine_diff_density_min -1.511
_refine_diff_density_rms 0.293
_refine_ls_extinction_coef 0.0232(14)
_refine_ls_extinction_expression Fc^*^=kFc[1+0.001xFc^2^\l^3^/sin(2\q)]^-1/4^
_refine_ls_extinction_method SHELXL
_refine_ls_goodness_of_fit_ref 1.045
_refine_ls_hydrogen_treatment constr
_refine_ls_matrix_type full
_refine_ls_number_parameters 228
_refine_ls_number_reflns 3098
_refine_ls_number_restraints 0
_refine_ls_restrained_S_all 1.045
_refine_ls_R_factor_all 0.1303
_refine_ls_R_factor_gt 0.1055
_refine_ls_shift/su_max 0.001
_refine_ls_shift/su_mean 0.000
_refine_ls_structure_factor_coef Fsqd
_refine_ls_weighting_details 'calc w=1/[\s^2^(Fo^2^)+(0.1343P)^2^+0.2046P] where P=(Fo^2^+2Fc^2^)/3'
_refine_ls_weighting_scheme calc
_refine_ls_wR_factor_gt 0.2553
_refine_ls_wR_factor_ref 0.2906
_reflns_number_gt 2902
_reflns_number_total 3098
_reflns_threshold_expression >2sigma(I)
_cod_data_source_file ic8021744_si_002_03.cif
_cod_data_source_block 4
_cod_original_sg_symbol_H-M 'P 2/c'
_cod_database_code 4301719

loop_
_symmetry_equiv_pos_as_xyz
'x, y, z'
'-x, y, -z+1/2'
'-x, -y, -z'
'x, -y, z-1/2'

loop_
_atom_site_label
_atom_site_type_symbol
_atom_site_fract_x
_atom_site_fract_y
_atom_site_fract_z
_atom_site_U_iso_or_equiv
_atom_site_adp_type
_atom_site_occupancy
_atom_site_symmetry_multiplicity
_atom_site_calc_flag
_atom_site_refinement_flags
_atom_site_disorder_assembly
_atom_site_disorder_group
Hg1 Hg 0.0000 0.39506(8) 0.2500 0.0388(3) Uani 1 2 d S . .
S1 S 0.08470(16) 0.4164(4) 0.17710(18) 0.0446(6) Uani 1 1 d . . .
N2 N 0.0751(5) 0.1069(13) 0.3678(6) 0.048(2) Uani 1 1 d . . .
C4 C 0.2953(6) 0.8970(15) 0.2881(6) 0.034(2) Uani 1 1 d . A .
C1 C 0.1628(6) 0.6203(15) 0.2235(6) 0.036(2) Uani 1 1 d . . .
N1 N 0.3682(5) 1.0383(13) 0.3222(5) 0.0322(18) Uani 1 1 d . . .
C10 C 0.0327(7) -0.0550(16) 0.3883(8) 0.054(3) Uani 1 1 d . . .
H10 H -0.0224 -0.0779 0.3541 0.065 Uiso 1 1 calc R . .
C14 C 0.1501(6) 0.1372(16) 0.4151(8) 0.048(3) Uani 1 1 d . . .
H14 H 0.1805 0.2462 0.4004 0.057 Uiso 1 1 calc R . .
C5 C 0.2580(6) 0.8113(17) 0.3367(6) 0.042(2) Uani 1 1 d . . .
H5 H 0.2781 0.8486 0.3931 0.050 Uiso 1 1 calc R A .
C3 C 0.2622(7) 0.842(2) 0.2061(7) 0.051(3) Uani 1 1 d . . .
H3 H 0.2865 0.8977 0.1708 0.061 Uiso 1 1 calc R A .
C6 C 0.1925(6) 0.6734(17) 0.3055(7) 0.044(3) Uani 1 1 d . A .
H6 H 0.1677 0.6148 0.3400 0.052 Uiso 1 1 calc R . .
C13 C 0.1877(7) 0.017(2) 0.4861(7) 0.055(3) Uani 1 1 d . . .
H13 H 0.2418 0.0470 0.5216 0.066 Uiso 1 1 calc R . .
C12 C 0.1443(8) -0.144(2) 0.5027(8) 0.056(3) Uani 1 1 d . . .
H12 H 0.1699 -0.2329 0.5499 0.068 Uiso 1 1 calc R . .
C2 C 0.1979(7) 0.713(2) 0.1755(7) 0.051(3) Uani 1 1 d . A .
H2 H 0.1757 0.6838 0.1185 0.061 Uiso 1 1 calc R . .
C11 C 0.0665(10) -0.185(2) 0.4561(8) 0.072(4) Uani 1 1 d . . .
H11 H 0.0368 -0.2985 0.4694 0.087 Uiso 1 1 calc R . .
P1 P 0.38402(18) 0.4899(6) 0.07688(18) 0.0483(8) Uani 1 1 d . . .
F6 F 0.3828(5) 0.7473(15) 0.0884(5) 0.088(3) Uani 1 1 d . . .
F5 F 0.3860(6) 0.2395(14) 0.0621(6) 0.109(3) Uani 1 1 d . . .
F4 F 0.4425(6) 0.464(2) 0.1672(6) 0.117(4) Uani 1 1 d . . .
F3 F 0.3115(7) 0.465(3) 0.1019(9) 0.142(5) Uani 1 1 d . . .
F2 F 0.4577(7) 0.529(2) 0.0538(9) 0.151(5) Uani 1 1 d . . .
F1 F 0.3221(8) 0.530(2) -0.0133(7) 0.148(5) Uani 1 1 d . . .
C7 C 0.4324(10) 0.991(3) 0.2870(12) 0.050(2) Uani 0.667(10) 1 d P A 1
H7A H 0.4637 1.1266 0.2897 0.075 Uiso 0.667(10) 1 calc PR A 1
H7B H 0.4061 0.9438 0.2301 0.075 Uiso 0.667(10) 1 calc PR A 1
H7C H 0.4685 0.8735 0.3189 0.075 Uiso 0.667(10) 1 calc PR A 1
C8 C 0.3455(10) 1.283(3) 0.3008(11) 0.050(2) Uani 0.667(10) 1 d P A 1
H8A H 0.3155 1.3386 0.3330 0.075 Uiso 0.667(10) 1 calc PR A 1
H8B H 0.3117 1.2963 0.2425 0.075 Uiso 0.667(10) 1 calc PR A 1
H8C H 0.3947 1.3717 0.3132 0.075 Uiso 0.667(10) 1 calc PR A 1
C9 C 0.4162(10) 1.016(3) 0.4123(12) 0.050(2) Uani 0.667(10) 1 d P A 1
H9A H 0.4620 1.1189 0.4288 0.075 Uiso 0.667(10) 1 calc PR A 1
H9B H 0.4363 0.8632 0.4247 0.075 Uiso 0.667(10) 1 calc PR A 1
H9C H 0.3817 1.0507 0.4423 0.075 Uiso 0.667(10) 1 calc PR A 1
C7A C 0.437(2) 0.884(5) 0.341(2) 0.050(2) Uani 0.333(10) 1 d P A 2
H7A1 H 0.4799 0.9561 0.3289 0.075 Uiso 0.333(10) 1 calc PR A 2
H7A2 H 0.4187 0.7503 0.3067 0.075 Uiso 0.333(10) 1 calc PR A 2
H7A3 H 0.4566 0.8419 0.3983 0.075 Uiso 0.333(10) 1 calc PR A 2
C8A C 0.372(2) 1.193(6) 0.260(2) 0.050(2) Uani 0.333(10) 1 d P A 2
H8A1 H 0.3190 1.2606 0.2315 0.075 Uiso 0.333(10) 1 calc PR A 2
H8A2 H 0.3882 1.1120 0.2206 0.075 Uiso 0.333(10) 1 calc PR A 2
H8A3 H 0.4119 1.3093 0.2861 0.075 Uiso 0.333(10) 1 calc PR A 2
C9A C 0.3701(19) 1.158(5) 0.397(2) 0.050(2) Uani 0.333(10) 1 d P A 2
H9A1 H 0.3269 1.2693 0.3813 0.075 Uiso 0.333(10) 1 calc PR A 2
H9A2 H 0.4225 1.2317 0.4231 0.075 Uiso 0.333(10) 1 calc PR A 2
H9A3 H 0.3622 1.0513 0.4348 0.075 Uiso 0.333(10) 1 calc PR A 2

loop_
_atom_site_aniso_label
_atom_site_aniso_U_11
_atom_site_aniso_U_22
_atom_site_aniso_U_33
_atom_site_aniso_U_23
_atom_site_aniso_U_13
_atom_site_aniso_U_12
Hg1 0.0336(3) 0.0420(4) 0.0422(4) 0.000 0.0160(3) 0.000
S1 0.0384(14) 0.0529(15) 0.0489(17) -0.0080(13) 0.0240(14) -0.0022(11)
N2 0.037(5) 0.048(5) 0.057(6) 0.016(4) 0.017(4) 0.000(4)
C4 0.028(5) 0.044(6) 0.030(5) -0.001(4) 0.011(4) 0.008(4)
C1 0.038(5) 0.045(5) 0.030(5) 0.007(4) 0.019(4) 0.016(4)
N1 0.022(4) 0.036(4) 0.033(5) 0.003(3) 0.005(4) 0.007(3)
C10 0.044(6) 0.033(5) 0.076(9) 0.009(6) 0.013(6) -0.006(4)
C14 0.047(6) 0.043(6) 0.059(8) 0.003(6) 0.026(6) -0.009(5)
C5 0.052(6) 0.047(5) 0.035(6) 0.006(5) 0.026(5) -0.002(5)
C3 0.042(7) 0.073(8) 0.034(6) -0.002(5) 0.012(5) -0.013(6)
C6 0.043(6) 0.042(5) 0.056(8) -0.005(5) 0.029(5) -0.012(5)
C13 0.029(6) 0.098(10) 0.038(7) -0.005(6) 0.013(5) -0.011(6)
C12 0.059(8) 0.066(8) 0.048(7) 0.010(6) 0.023(6) -0.005(6)
C2 0.037(6) 0.083(9) 0.041(6) 0.012(6) 0.023(5) -0.005(6)
C11 0.092(11) 0.051(7) 0.064(9) 0.009(7) 0.019(8) -0.031(7)
P1 0.0331(16) 0.071(2) 0.0386(17) 0.0044(14) 0.0110(14) 0.0184(14)
F6 0.065(5) 0.092(6) 0.095(6) 0.013(5) 0.016(5) 0.036(4)
F5 0.090(6) 0.063(5) 0.141(8) -0.016(5) 0.009(6) 0.009(5)
F4 0.103(7) 0.145(9) 0.068(6) 0.027(6) -0.006(6) -0.029(7)
F3 0.093(8) 0.192(12) 0.173(13) -0.050(10) 0.086(9) -0.038(8)
F2 0.130(9) 0.155(9) 0.234(17) 0.014(10) 0.144(12) 0.015(8)
F1 0.158(11) 0.157(10) 0.073(7) -0.013(8) -0.019(8) 0.040(8)
C7 0.043(5) 0.052(5) 0.063(6) -0.012(5) 0.028(5) -0.013(4)
C8 0.043(5) 0.052(5) 0.063(6) -0.012(5) 0.028(5) -0.013(4)
C9 0.043(5) 0.052(5) 0.063(6) -0.012(5) 0.028(5) -0.013(4)
C7A 0.043(5) 0.052(5) 0.063(6) -0.012(5) 0.028(5) -0.013(4)
C8A 0.043(5) 0.052(5) 0.063(6) -0.012(5) 0.028(5) -0.013(4)
C9A 0.043(5) 0.052(5) 0.063(6) -0.012(5) 0.028(5) -0.013(4)

loop_
_atom_type_symbol
_atom_type_description
_atom_type_scat_dispersion_real
_atom_type_scat_dispersion_imag
_atom_type_scat_source
C C 0.0033 0.0016 'International Tables Vol C Tables 4.2.6.8 and 6.1.1.4'
H H 0.0000 0.0000 'International Tables Vol C Tables 4.2.6.8 and 6.1.1.4'
N N 0.0061 0.0033 'International Tables Vol C Tables 4.2.6.8 and 6.1.1.4'
O O 0.0106 0.0060 'International Tables Vol C Tables 4.2.6.8 and 6.1.1.4'
F F 0.0171 0.0103 'International Tables Vol C Tables 4.2.6.8 and 6.1.1.4'
P P 0.1023 0.0942 'International Tables Vol C Tables 4.2.6.8 and 6.1.1.4'
S S 0.1246 0.1234 'International Tables Vol C Tables 4.2.6.8 and 6.1.1.4'
Hg Hg -2.3894 9.2266 'International Tables Vol C Tables 4.2.6.8 and 6.1.1.4'

loop_
_geom_angle_atom_site_label_1
_geom_angle_atom_site_label_2
_geom_angle_atom_site_label_3
_geom_angle
_geom_angle_site_symmetry_1
_geom_angle_site_symmetry_3
_geom_angle_publ_flag
S1 Hg1 S1 173.72(13) . 2 ?
S1 Hg1 N2 80.9(2) . 2 ?
S1 Hg1 N2 103.3(2) 2 2 ?
S1 Hg1 N2 103.3(2) . . ?
S1 Hg1 N2 80.9(2) 2 . ?
N2 Hg1 N2 98.3(4) 2 . ?
C1 S1 Hg1 109.8(3) . . ?
C14 N2 C10 118.2(10) . . ?
C14 N2 Hg1 120.4(7) . . ?
C10 N2 Hg1 120.6(7) . . ?
C5 C4 C3 116.9(9) . . ?
C5 C4 N1 121.6(9) . . ?
C3 C4 N1 121.5(9) . . ?
C2 C1 C6 118.7(10) . . ?
C2 C1 S1 117.3(8) . . ?
C6 C1 S1 123.8(7) . . ?
C8A N1 C7A 107(2) . . ?
C8A N1 C4 110.3(15) . . ?
C7A N1 C4 104.9(14) . . ?
C8A N1 C9A 111.7(19) . . ?
C7A N1 C9A 112(2) . . ?
C4 N1 C9A 110.8(13) . . ?
C8A N1 C9 133.2(16) . . ?
C7A N1 C9 67.6(17) . . ?
C4 N1 C9 116.0(9) . . ?
C9A N1 C9 45.0(15) . . ?
C8A N1 C7 63.2(16) . . ?
C4 N1 C7 114.3(9) . . ?
C9A N1 C7 133.1(15) . . ?
C9 N1 C7 101.7(11) . . ?
C7A N1 C8 141.2(15) . . ?
C4 N1 C8 109.9(8) . . ?
C9A N1 C8 70.8(15) . . ?
C9 N1 C8 109.8(10) . . ?
C7 N1 C8 104.2(11) . . ?
C11 C10 N2 122.5(11) . . ?
C11 C10 H10 118.8 . . ?
N2 C10 H10 118.8 . . ?
N2 C14 C13 122.6(10) . . ?
N2 C14 H14 118.7 . . ?
C13 C14 H14 118.7 . . ?
C6 C5 C4 121.4(9) . . ?
C6 C5 H5 119.3 . . ?
C4 C5 H5 119.3 . . ?
C2 C3 C4 121.7(10) . . ?
C2 C3 H3 119.1 . . ?
C4 C3 H3 119.1 . . ?
C5 C6 C1 119.4(9) . . ?
C5 C6 H6 120.3 . . ?
C1 C6 H6 120.3 . . ?
C12 C13 C14 117.1(11) . . ?
C12 C13 H13 121.5 . . ?
C14 C13 H13 121.5 . . ?
C11 C12 C13 123.3(12) . . ?
C11 C12 H12 118.3 . . ?
C13 C12 H12 118.3 . . ?
C3 C2 C1 121.7(11) . . ?
C3 C2 H2 119.1 . . ?
C1 C2 H2 119.1 . . ?
C12 C11 C10 116.2(11) . . ?
C12 C11 H11 121.9 . . ?
C10 C11 H11 121.9 . . ?
F5 P1 F3 91.9(7) . . ?
F5 P1 F2 91.5(6) . . ?
F3 P1 F2 176.5(7) . . ?
F5 P1 F4 91.5(6) . . ?
F3 P1 F4 90.2(7) . . ?
F2 P1 F4 88.9(7) . . ?
F5 P1 F6 177.4(6) . . ?
F3 P1 F6 90.1(7) . . ?
F2 P1 F6 86.5(6) . . ?
F4 P1 F6 90.2(6) . . ?
F5 P1 F1 91.7(6) . . ?
F3 P1 F1 87.8(8) . . ?
F2 P1 F1 92.8(8) . . ?
F4 P1 F1 176.3(7) . . ?
F6 P1 F1 86.7(6) . . ?
N1 C7 H7A 109.5 . . ?
N1 C7 H7B 109.5 . . ?
N1 C7 H7C 109.5 . . ?
N1 C8 H8A 109.5 . . ?
N1 C8 H8B 109.5 . . ?
N1 C8 H8C 109.5 . . ?
N1 C9 H9A 109.5 . . ?
N1 C9 H9B 109.5 . . ?
N1 C9 H9C 109.5 . . ?
N1 C7A H7A1 109.5 . . ?
N1 C7A H7A2 109.5 . . ?
H7A1 C7A H7A2 109.5 . . ?
N1 C7A H7A3 109.5 . . ?
H7A1 C7A H7A3 109.5 . . ?
H7A2 C7A H7A3 109.5 . . ?
N1 C8A H8A1 109.5 . . ?
N1 C8A H8A2 109.5 . . ?
H8A1 C8A H8A2 109.5 . . ?
N1 C8A H8A3 109.5 . . ?
H8A1 C8A H8A3 109.5 . . ?
H8A2 C8A H8A3 109.5 . . ?
N1 C9A H9A1 109.5 . . ?
N1 C9A H9A2 109.5 . . ?
H9A1 C9A H9A2 109.5 . . ?
N1 C9A H9A3 109.5 . . ?
H9A1 C9A H9A3 109.5 . . ?
H9A2 C9A H9A3 109.5 . . ?

loop_
_geom_bond_atom_site_label_1
_geom_bond_atom_site_label_2
_geom_bond_distance
_geom_bond_site_symmetry_2
_geom_bond_publ_flag
Hg1 S1 2.345(3) . ?
Hg1 S1 2.345(3) 2 ?
Hg1 N2 2.651(9) 2 ?
Hg1 N2 2.651(9) . ?
S1 C1 1.805(11) . ?
N2 C14 1.298(14) . ?
N2 C10 1.368(13) . ?
C4 C5 1.377(13) . ?
C4 C3 1.386(14) . ?
C4 N1 1.480(12) . ?
C1 C2 1.356(13) . ?
C1 C6 1.381(14) . ?
N1 C8A 1.47(3) . ?
N1 C7A 1.47(3) . ?
N1 C9A 1.49(4) . ?
N1 C9 1.50(2) . ?
N1 C7 1.531(18) . ?
N1 C8 1.539(18) . ?
C10 C11 1.367(18) . ?
C10 H10 0.9500 . ?
C14 C13 1.382(17) . ?
C14 H14 0.9500 . ?
C5 C6 1.370(14) . ?
C5 H5 0.9500 . ?
C3 C2 1.322(16) . ?
C3 H3 0.9500 . ?
C6 H6 0.9500 . ?
C13 C12 1.344(17) . ?
C13 H13 0.9500 . ?
C12 C11 1.344(19) . ?
C12 H12 0.9500 . ?
C2 H2 0.9500 . ?
C11 H11 0.9500 . ?
P1 F5 1.532(9) . ?
P1 F3 1.534(10) . ?
P1 F2 1.543(10) . ?
P1 F4 1.550(10) . ?
P1 F6 1.564(10) . ?
P1 F1 1.577(11) . ?
C7 H7A 0.9800 . ?
C7 H7B 0.9800 . ?
C7 H7C 0.9800 . ?
C8 H8A 0.9800 . ?
C8 H8B 0.9800 . ?
C8 H8C 0.9800 . ?
C9 H9A 0.9800 . ?
C9 H9B 0.9800 . ?
C9 H9C 0.9800 . ?
C7A H7A1 0.9800 . ?
C7A H7A2 0.9800 . ?
C7A H7A3 0.9800 . ?
C8A H8A1 0.9800 . ?
C8A H8A2 0.9800 . ?
C8A H8A3 0.9800 . ?
C9A H9A1 0.9800 . ?
C9A H9A2 0.9800 . ?
C9A H9A3 0.9800 . ?

loop_
_geom_torsion_atom_site_label_1
_geom_torsion_atom_site_label_2
_geom_torsion_atom_site_label_3
_geom_torsion_atom_site_label_4
_geom_torsion
_geom_torsion_site_symmetry_1
_geom_torsion_site_symmetry_2
_geom_torsion_site_symmetry_3
_geom_torsion_site_symmetry_4
_geom_torsion_publ_flag
N2 Hg1 S1 C1 177.5(4) 2 . . . ?
N2 Hg1 S1 C1 -86.0(4) . . . . ?
S1 Hg1 N2 C14 53.7(9) . . . . ?
S1 Hg1 N2 C14 -121.6(9) 2 . . . ?
N2 Hg1 N2 C14 136.2(10) 2 . . . ?
S1 Hg1 N2 C10 -136.9(8) . . . . ?
S1 Hg1 N2 C10 47.9(8) 2 . . . ?
N2 Hg1 N2 C10 -54.4(8) 2 . . . ?
Hg1 S1 C1 C2 -156.6(8) . . . . ?
Hg1 S1 C1 C6 28.6(9) . . . . ?
C5 C4 N1 C8A -151.5(17) . . . . ?
C3 C4 N1 C8A 29.7(19) . . . . ?
C5 C4 N1 C7A 93.7(18) . . . . ?
C3 C4 N1 C7A -85.1(19) . . . . ?
C5 C4 N1 C9A -27.3(19) . . . . ?
C3 C4 N1 C9A 153.9(17) . . . . ?
C5 C4 N1 C9 21.7(14) . . . . ?
C3 C4 N1 C9 -157.1(11) . . . . ?
C5 C4 N1 C7 139.5(12) . . . . ?
C3 C4 N1 C7 -39.2(15) . . . . ?
C5 C4 N1 C8 -103.6(12) . . . . ?
C3 C4 N1 C8 77.6(12) . . . . ?
C14 N2 C10 C11 -0.3(19) . . . . ?
Hg1 N2 C10 C11 -169.9(10) . . . . ?
C10 N2 C14 C13 -1.9(17) . . . . ?
Hg1 N2 C14 C13 167.7(9) . . . . ?
C3 C4 C5 C6 1.5(15) . . . . ?
N1 C4 C5 C6 -177.3(9) . . . . ?
C5 C4 C3 C2 0.1(17) . . . . ?
N1 C4 C3 C2 178.9(11) . . . . ?
C4 C5 C6 C1 -0.5(16) . . . . ?
C2 C1 C6 C5 -2.1(15) . . . . ?
S1 C1 C6 C5 172.6(8) . . . . ?
N2 C14 C13 C12 3.5(19) . . . . ?
C14 C13 C12 C11 -3(2) . . . . ?
C4 C3 C2 C1 -3(2) . . . . ?
C6 C1 C2 C3 3.8(17) . . . . ?
S1 C1 C2 C3 -171.3(10) . . . . ?
C13 C12 C11 C10 1(2) . . . . ?
N2 C10 C11 C12 1(2) . . . . ?
